data_1559073
loop_
_publ_author_name
'Kobayashi, Yuka'
'Hirata, Kazuto'
'Hood, Samantha'
'Yang, Hui'
'Walsh, Aron'
'Matsushita, Yoshitaka'
'Ishioka, Kunie'

_publ_section_title
;
 Crystal structure and metallization mechanism of the \p-radical metal TED
;
_journal_name_full 'Chemical Science'
_journal_paper_doi 10.1039/D0SC03521A
_journal_year 2020
_chemical_formula_sum 'C12 H2.5 O4 S8'
_chemical_formula_weight 467.12
_space_group_crystal_system monoclinic
_space_group_IT_number 11
_space_group_name_Hall '-P 2yb'
_space_group_name_H-M_alt 'P 1 21/m 1'
_atom_sites_solution_hydrogens mixed
_audit_creation_method SHELXL-2018/1
_audit_update_record
;
2020-04-29 deposited with the CCDC.	2020-09-11 downloaded from the CCDC.
;
_cell_angle_alpha 90
_cell_angle_beta 93.506(2)
_cell_angle_gamma 90
_cell_formula_units_Z 2
_cell_length_a 3.7464(2)
_cell_length_b 11.8946(6)
_cell_length_c 20.2094(11)
_cell_measurement_reflns_used 9455
_cell_measurement_temperature 113(2)
_cell_measurement_theta_max 39.44
_cell_measurement_theta_min 2.65
_cell_volume 898.88(8)
_computing_cell_refinement 'CrystalClear (Rigaku, 1997--2002)'
_computing_data_collection 'CrystalClear (Rigaku, 1997--2002)'
_computing_data_reduction 'CrystalClear (Rigaku, 1997--2002)'
_computing_structure_refinement 'SHELXL-2018/1 (Sheldrick, 2018)'
_computing_structure_solution 'SHELXT (Sheldrick, 2014)'
_diffrn_ambient_temperature 113(2)
_diffrn_measured_fraction_theta_full 0.991
_diffrn_measured_fraction_theta_max 0.991
_diffrn_measurement_device
;
Rigaku AFC11 Saturn724+ (4x4 bin mode)
;
_diffrn_measurement_method dtprofit.ref
_diffrn_radiation_detector CCD
_diffrn_radiation_monochromator Confocal
_diffrn_radiation_source 'Rotating Anode'
_diffrn_radiation_type MoK\a
_diffrn_radiation_wavelength 0.71073
_diffrn_reflns_av_R_equivalents 0.0278
_diffrn_reflns_av_unetI/netI 0.0171
_diffrn_reflns_Laue_measured_fraction_full 0.991
_diffrn_reflns_Laue_measured_fraction_max 0.991
_diffrn_reflns_limit_h_max 4
_diffrn_reflns_limit_h_min -4
_diffrn_reflns_limit_k_max 14
_diffrn_reflns_limit_k_min -14
_diffrn_reflns_limit_l_max 25
_diffrn_reflns_limit_l_min -25
_diffrn_reflns_number 11520
_diffrn_reflns_point_group_measured_fraction_full 0.991
_diffrn_reflns_point_group_measured_fraction_max 0.991
_diffrn_reflns_theta_full 25.242
_diffrn_reflns_theta_max 26.368
_diffrn_reflns_theta_min 3.426
_exptl_absorpt_coefficient_mu 1.007
_exptl_absorpt_correction_T_max 0.9283
_exptl_absorpt_correction_T_min 0.7764
_exptl_absorpt_correction_type multi-scan
_exptl_absorpt_process_details
;
CrystalClear (Rigaku, 1997--2002)
;
_exptl_crystal_colour Brown
_exptl_crystal_density_diffrn 1.726
_exptl_crystal_description Platelet
_exptl_crystal_F_000 469
_exptl_crystal_size_max 0.153
_exptl_crystal_size_mid 0.100
_exptl_crystal_size_min 0.017
_refine_diff_density_max 1.538
_refine_diff_density_min -0.614
_refine_diff_density_rms 0.198
_refine_ls_extinction_method none
_refine_ls_goodness_of_fit_ref 1.154
_refine_ls_hydrogen_treatment mixed
_refine_ls_matrix_type full
_refine_ls_number_parameters 119
_refine_ls_number_reflns 1922
_refine_ls_number_restraints 0
_refine_ls_restrained_S_all 1.154
_refine_ls_R_factor_all 0.0573
_refine_ls_R_factor_gt 0.0538
_refine_ls_shift/su_max 0.000
_refine_ls_shift/su_mean 0.000
_refine_ls_structure_factor_coef Fsqd
_refine_ls_weighting_details 'w=1/[\s^2^(Fo^2^)+(0.0619P)^2^+5.3024P] where P=(Fo^2^+2Fc^2^)/3'
_refine_ls_weighting_scheme calc
_refine_ls_wR_factor_gt 0.1571
_refine_ls_wR_factor_ref 0.1595
_reflns_Friedel_coverage 0.000
_reflns_number_gt 1728
_reflns_number_total 1922
_reflns_threshold_expression 'I > 2\s(I)'
_cod_data_source_file d0sc03521a2.cif
_cod_data_source_block kobayashi_y202001g_113k1_0m
_cod_original_sg_symbol_H-M 'P 21/m'
_cod_original_formula_sum 'C12 H2.50 O4 S8'
_cod_database_code 1559073
_shelx_shelxl_version_number 2018/1
_shelx_space_group_comment
;
The symmetry employed for this shelxl refinement is uniquely defined
by the following loop, which should always be used as a source of
symmetry information in preference to the above space-group names.
They are only intended as comments.
;
_shelx_estimated_absorpt_t_min 0.861
_shelx_estimated_absorpt_t_max 0.983

loop_
_space_group_symop_operation_xyz
'x, y, z'
'-x, y+1/2, -z'
'-x, -y, -z'
'x, -y-1/2, z'

loop_
_atom_site_label
_atom_site_type_symbol
_atom_site_fract_x
_atom_site_fract_y
_atom_site_fract_z
_atom_site_U_iso_or_equiv
_atom_site_adp_type
_atom_site_occupancy
_atom_site_site_symmetry_order
_atom_site_calc_flag
_atom_site_refinement_flags_posn
_atom_site_refinement_flags_adp
_atom_site_refinement_flags_occupancy
_atom_site_disorder_assembly
_atom_site_disorder_group
C1 C -0.3961(11) 0.6938(4) 0.7641(2) 0.0170(8) Uani 1 1 d . . . . .
H1 H -0.473362 0.652383 0.800763 0.020 Uiso 1 1 calc R U . . .
C2 C -0.1580(14) 0.750000 0.6520(3) 0.0110(10) Uani 1 2 d S T P . .
C3 C -0.0208(14) 0.750000 0.5909(3) 0.0104(10) Uani 1 2 d S T P . .
C4 C 0.2157(9) 0.6935(3) 0.47994(17) 0.0098(7) Uani 1 1 d . . . . .
C5 C 0.4546(14) 0.750000 0.3688(3) 0.0110(10) Uani 1 2 d S T P . .
C6 C 0.5916(14) 0.750000 0.3088(3) 0.0112(10) Uani 1 2 d S T P . .
C7 C 0.8426(10) 0.6931(3) 0.19732(19) 0.0145(8) Uani 1 1 d . . . . .
C8 C 0.9500(13) 0.6102(4) 0.1460(2) 0.0240(10) Uani 1 1 d . . . . .
O1 O 0.9086(10) 0.5099(3) 0.15819(17) 0.0309(8) Uani 1 1 d . . . . .
O2 O 1.0850(10) 0.6483(3) 0.09319(18) 0.0360(9) Uani 1 1 d . . . . .
H1O H 1.02(5) 0.750000 0.082(10) 0.054 Uiso 0.5 2 d S U P . .
S1 S -0.2491(3) 0.62625(8) 0.69431(5) 0.0126(3) Uani 1 1 d . . . . .
S2 S 0.0846(2) 0.62424(7) 0.55032(5) 0.0100(3) Uani 1 1 d . . . . .
S3 S 0.3547(2) 0.62399(7) 0.41031(5) 0.0104(3) Uani 1 1 d . . . . .
S4 S 0.6895(3) 0.62556(8) 0.26684(5) 0.0129(3) Uani 1 1 d . . . . .

loop_
_atom_site_aniso_label
_atom_site_aniso_U_11
_atom_site_aniso_U_22
_atom_site_aniso_U_33
_atom_site_aniso_U_23
_atom_site_aniso_U_13
_atom_site_aniso_U_12
C1 0.019(2) 0.018(2) 0.0140(18) 0.0004(16) 0.0065(15) 0.0005(16)
C2 0.011(2) 0.008(2) 0.014(3) 0.000 0.002(2) 0.000
C3 0.010(2) 0.008(2) 0.013(3) 0.000 0.0004(19) 0.000
C4 0.0067(16) 0.0107(19) 0.0122(18) 0.0002(14) 0.0013(13) 0.0005(13)
C5 0.010(2) 0.008(2) 0.015(3) 0.000 -0.001(2) 0.000
C6 0.007(2) 0.010(2) 0.016(3) 0.000 0.001(2) 0.000
C7 0.0115(17) 0.018(2) 0.0142(19) -0.0002(16) 0.0026(14) -0.0002(15)
C8 0.025(2) 0.025(2) 0.022(2) -0.0056(18) 0.0055(18) 0.0027(19)
O1 0.0378(19) 0.0222(18) 0.0338(19) -0.0079(15) 0.0118(15) 0.0020(15)
O2 0.046(2) 0.036(2) 0.0279(19) -0.0033(16) 0.0183(16) 0.0003(17)
S1 0.0156(5) 0.0086(5) 0.0141(5) 0.0018(3) 0.0037(4) -0.0001(3)
S2 0.0111(5) 0.0065(5) 0.0128(5) 0.0005(3) 0.0024(3) 0.0002(3)
S3 0.0115(5) 0.0072(5) 0.0127(5) -0.0007(3) 0.0026(3) -0.0002(3)
S4 0.0143(5) 0.0098(5) 0.0149(5) -0.0015(3) 0.0030(4) 0.0001(3)

loop_
_atom_type_symbol
_atom_type_description
_atom_type_scat_dispersion_real
_atom_type_scat_dispersion_imag
_atom_type_scat_source
C C 0.0033 0.0016 'International Tables Vol C Tables 4.2.6.8 and 6.1.1.4'
H H 0.0000 0.0000 'International Tables Vol C Tables 4.2.6.8 and 6.1.1.4'
O O 0.0106 0.0060 'International Tables Vol C Tables 4.2.6.8 and 6.1.1.4'
S S 0.1246 0.1234 'International Tables Vol C Tables 4.2.6.8 and 6.1.1.4'

loop_
_geom_angle_atom_site_label_1
_geom_angle_atom_site_label_2
_geom_angle_atom_site_label_3
_geom_angle
_geom_angle_site_symmetry_1
_geom_angle_site_symmetry_3
_geom_angle_publ_flag
C1 C1 S1 117.49(14) 4_575 . ?
C1 C1 H1 121.3 4_575 . ?
S1 C1 H1 121.3 . . ?
C3 C2 S1 122.58(15) . 4_575 ?
C3 C2 S1 122.58(15) . . ?
S1 C2 S1 114.8(3) 4_575 . ?
C2 C3 S2 121.88(15) . . ?
C2 C3 S2 121.88(15) . 4_575 ?
S2 C3 S2 116.1(3) . 4_575 ?
C4 C4 S3 118.40(13) 4_575 . ?
C4 C4 S2 118.26(13) 4_575 . ?
S3 C4 S2 123.3(2) . . ?
C6 C5 S3 122.09(15) . . ?
C6 C5 S3 122.09(15) . 4_575 ?
S3 C5 S3 115.8(3) . 4_575 ?
C5 C6 S4 122.52(15) . . ?
C5 C6 S4 122.52(15) . 4_575 ?
S4 C6 S4 115.0(3) . 4_575 ?
C7 C7 C8 131.0(2) 4_575 . ?
C7 C7 S4 117.39(14) 4_575 . ?
C8 C7 S4 111.6(3) . . ?
O1 C8 O2 124.5(4) . . ?
O1 C8 C7 117.1(4) . . ?
O2 C8 C7 118.3(4) . . ?
C8 O2 H1O 114(9) . . ?
C1 S1 C2 95.1(2) . . ?
C4 S2 C3 93.5(2) . . ?
C4 S3 C5 93.6(2) . . ?
C7 S4 C6 95.1(2) . . ?

loop_
_geom_bond_atom_site_label_1
_geom_bond_atom_site_label_2
_geom_bond_distance
_geom_bond_site_symmetry_2
_geom_bond_publ_flag
C1 C1 1.336(8) 4_575 ?
C1 S1 1.741(4) . ?
C1 H1 0.9500 . ?
C2 C3 1.365(8) . ?
C2 S1 1.747(3) 4_575 ?
C2 S1 1.747(3) . ?
C3 S2 1.763(3) . ?
C3 S2 1.763(3) 4_575 ?
C4 C4 1.343(8) 4_575 ?
C4 S3 1.739(4) . ?
C4 S2 1.740(4) . ?
C5 C6 1.345(8) . ?
C5 S3 1.769(3) . ?
C5 S3 1.769(3) 4_575 ?
C6 S4 1.755(3) . ?
C6 S4 1.755(3) 4_575 ?
C7 C7 1.354(8) 4_575 ?
C7 C8 1.503(6) . ?
C7 S4 1.745(4) . ?
C8 O1 1.230(6) . ?
C8 O2 1.292(6) . ?
O2 H1O 1.25(5) . ?
